data_4517184
loop_
_publ_author_name
'Hou, Shu-Fen'
'Chen, Jia-Yi'
'Xue, Minghui'
'Jia, Mengjing'
'Zhai, Xiaofang'
'Liao, Rong-Zhen'
'Tung, Chen-Ho'
'Wang, Wenguang'

_publ_section_title
;
 Cooperative Molybdenum-Thiolate Reactivity for Transfer Hydrogenation of
 Nitriles
;
_journal_name_full 'ACS Catalysis'
_journal_page_first 380
_journal_paper_doi 10.1021/acscatal.9b04455
_journal_year 2019
_chemical_formula_moiety 'C30 H32 Mo N P S'
_chemical_formula_sum 'C30 H32 Mo N P S'
_chemical_formula_weight 565.57
_space_group_crystal_system monoclinic
_space_group_IT_number 14
_space_group_name_Hall '-P 2yn'
_space_group_name_H-M_alt 'P 1 21/n 1'
_symmetry_Int_Tables_number 14
_atom_sites_solution_primary dual
_audit_creation_date 2019-06-10
_audit_creation_method
;
Olex2 1.2-beta
(compiled 2018.05.29 svn.r3508 for OlexSys, GUI svn.r5506)
;
_cell_angle_alpha 90
_cell_angle_beta 90.632(2)
_cell_angle_gamma 90
_cell_formula_units_Z 4
_cell_length_a 11.1248(2)
_cell_length_b 18.1970(3)
_cell_length_c 12.9432(2)
_cell_measurement_reflns_used 7117
_cell_measurement_temperature 172.99(10)
_cell_measurement_theta_max 76.6800
_cell_measurement_theta_min 4.1550
_cell_volume 2620.04(8)
_computing_cell_refinement 'CrysAlisPro 1.171.39.46 (Rigaku OD, 2018)'
_computing_data_collection 'CrysAlisPro 1.171.39.46 (Rigaku OD, 2018)'
_computing_data_reduction 'CrysAlisPro 1.171.39.46 (Rigaku OD, 2018)'
_computing_molecular_graphics 'Olex2 (Dolomanov et al., 2009)'
_computing_publication_material 'Olex2 (Dolomanov et al., 2009)'
_computing_structure_refinement 'olex2.refine (Bourhis et al., 2015)'
_computing_structure_solution 'ShelXT (Sheldrick, 2015)'
_diffrn_ambient_environment N~2~
_diffrn_ambient_temperature 172.99(10)
_diffrn_detector 'CCD plate'
_diffrn_detector_type HyPix
_diffrn_measured_fraction_theta_full 0.9889
_diffrn_measured_fraction_theta_max 0.9889
_diffrn_measurement_details
;
List of Runs (angles in degrees, time in seconds):

  # Type    Start    End  Width  t~exp~   \w     \q     \k     \f   Frames
--------------------------------------------------------------------------
  1  \w    -66.00 -41.00   1.00    0.13    --  -48.45 -27.00  72.00   25
  2  \w   -123.00 -93.00   1.00    0.13    --  -48.45 -27.00  72.00   30
  3  \w    -61.00  25.00   1.00    0.13    --  -48.45  27.00-124.00   86
  4  \w   -115.00 -78.00   1.00    0.52    --  -86.25 -27.00  72.00   37
  5  \w    -52.00 -26.00   1.00    0.52    --  -86.25  27.00-124.00   26
  6  \w    -99.00 -59.00   1.00    0.52    --  -86.25  27.00-124.00   40
  7  \w    135.00 176.00   1.00    0.52    --  107.75  27.00-124.00   41
  8  \w     36.00  64.00   1.00    0.52    --  107.75 -27.00  72.00   28
  9  \w     56.00  81.00   1.00    0.13    --   48.45  27.00-124.00   25
 10  \w    -23.00  17.00   1.00    0.13    --   48.45 -37.00   0.00   40
 11  \w    -23.00   2.00   1.00    0.13    --   48.45 -27.00  72.00   25
 12  \w     20.00  61.00   1.00    0.13    --   48.45 -37.00   0.00   41
 13  \w    -90.00 -22.00   1.00    0.52    --  -86.25 125.00 -60.00   68
 14  \w     33.00 118.00   1.00    0.52    --  107.75 -19.00 150.00   85
 15  \w     41.00 109.00   1.00    0.52    --  107.75 -99.00  90.00   68
 16  \w     33.00 120.00   1.00    0.52    --  107.75 -19.00-120.00   87
 17  \w     37.00 106.00   1.00    0.52    --  107.75 -99.00  30.00   69
 18  \w     67.00 114.00   1.00    0.52    --  107.75 -27.00  72.00   47
;
_diffrn_measurement_device 'four-circle diffractometer'
_diffrn_measurement_device_type 'XtaLAB Synergy, Dualflex, HyPix'
_diffrn_measurement_method '\w scans'
_diffrn_orient_matrix_type 'CrysAlisPro convention (1999,Acta A55,543-557)'
_diffrn_orient_matrix_UB_11 0.1299588000
_diffrn_orient_matrix_UB_12 0.0262463000
_diffrn_orient_matrix_UB_13 0.0189664000
_diffrn_orient_matrix_UB_21 0.0283519000
_diffrn_orient_matrix_UB_22 -0.0130685000
_diffrn_orient_matrix_UB_23 -0.1148378000
_diffrn_orient_matrix_UB_31 -0.0385516000
_diffrn_orient_matrix_UB_32 0.0793572000
_diffrn_orient_matrix_UB_33 -0.0253235000
_diffrn_radiation_monochromator mirror
_diffrn_radiation_probe x-ray
_diffrn_radiation_type 'Cu K\a'
_diffrn_radiation_wavelength 1.54184
_diffrn_reflns_av_R_equivalents 0.0579
_diffrn_reflns_av_unetI/netI 0.0594
_diffrn_reflns_limit_h_max 12
_diffrn_reflns_limit_h_min -14
_diffrn_reflns_limit_k_max 22
_diffrn_reflns_limit_k_min -9
_diffrn_reflns_limit_l_max 15
_diffrn_reflns_limit_l_min -16
_diffrn_reflns_number 15568
_diffrn_reflns_theta_full 67.0759
_diffrn_reflns_theta_max 67.08
_diffrn_reflns_theta_min 4.19
_diffrn_source 'micro-focus sealed X-ray tube'
_diffrn_source_type 'PhotonJet (Cu) X-ray Source'
_exptl_absorpt_coefficient_mu 5.548
_exptl_absorpt_correction_T_max 1.00000
_exptl_absorpt_correction_T_min 0.58480
_exptl_absorpt_correction_type multi-scan
_exptl_absorpt_process_details
;
CrysAlisPro 1.171.39.46 (Rigaku Oxford Diffraction, 2018)
Empirical absorption correction using spherical harmonics,
 implemented in SCALE3 ABSPACK scaling algorithm.
;
_exptl_crystal_density_diffrn 1.4337
_exptl_crystal_description block
_exptl_crystal_F_000 1172.6844
_refine_diff_density_max 1.8521
_refine_diff_density_min -0.9901
_refine_diff_density_rms 0.1826
_refine_ls_d_res_high 0.8370
_refine_ls_d_res_low 10.5469
_refine_ls_goodness_of_fit_ref 1.0278
_refine_ls_hydrogen_treatment constr
_refine_ls_matrix_type full
_refine_ls_number_constraints 52
_refine_ls_number_parameters 313
_refine_ls_number_reflns 4632
_refine_ls_number_restraints 0
_refine_ls_restrained_S_all 1.0278
_refine_ls_R_factor_all 0.0585
_refine_ls_R_factor_gt 0.0433
_refine_ls_shift/su_max 0.0127
_refine_ls_shift/su_mean 0.0001
_refine_ls_structure_factor_coef Fsqd
_refine_ls_weighting_details 'w=1/[\s^2^(Fo^2^)+(0.0400P)^2^+7.4193P] where P=(Fo^2^+2Fc^2^)/3'
_refine_ls_weighting_scheme calc
_refine_ls_wR_factor_gt 0.1017
_refine_ls_wR_factor_ref 0.1163
_reflns_Friedel_coverage 0.0
_reflns_limit_h_max 10
_reflns_limit_h_min -13
_reflns_limit_k_max 21
_reflns_limit_k_min 0
_reflns_limit_l_max 15
_reflns_limit_l_min -9
_reflns_number_gt 3907
_reflns_number_total 4632
_reflns_threshold_expression I>=2u(I)
_cod_data_source_file cs9b04455_si_002.cif
_cod_data_source_block 180524HSF-1
_cod_original_sg_symbol_Hall '-P 2ybc (x-z,y,z)'
_cod_database_code 4517184
_chemical_oxdiff_formula MoPNCHS
_reflns_odcompleteness_completeness 98.95
_reflns_odcompleteness_iscentric 1
_reflns_odcompleteness_theta 66.97
_olex2_refinement_description
;
1. Fixed Uiso
 At 1.2 times of:
  All C(H) groups
 At 1.5 times of:
  All C(H,H,H) groups
2.a Aromatic/amide H refined with riding coordinates:
 C15(H15), C20(H20), C30(H30), C26(H26), C29(H29), C24(H24), C27(H27),
 C18(H18), C16(H16), C21(H21), C23(H23), C28(H28), C22(H22), C17(H17)
2.b Idealised Me refined as rotating group:
 C10(H10a,H10b,H10c), C9(H9a,H9b,H9c), C12(H12a,H12b,H12c), C6(H6a,H6b,H6c),
 C8(H8a,H8b,H8c), C7(H7a,H7b,H7c)
;
_olex2_submission_special_instructions 'No special instructions were received'
_oxdiff_exptl_absorpt_empirical_details
;
Empirical correction (ABSPACK) includes:
- Absorption correction using spherical harmonics
- Frame scaling
;
_oxdiff_exptl_absorpt_empirical_full_max 1.778
_oxdiff_exptl_absorpt_empirical_full_min 0.426

loop_
_space_group_symop_id
_space_group_symop_operation_xyz
1 x,y,z
2 -x+1/2,y+1/2,-z+1/2
3 -x,-y,-z
4 x-1/2,-y-1/2,z-1/2

loop_
_atom_site_label
_atom_site_type_symbol
_atom_site_fract_x
_atom_site_fract_y
_atom_site_fract_z
_atom_site_U_iso_or_equiv
_atom_site_adp_type
_atom_site_occupancy
_atom_site_refinement_flags_posn
Mo1 Mo 0.17983(3) 0.642299(18) 0.67370(2) 0.02768(13) Uani 1.000000 .
P1 P 0.30953(9) 0.69288(5) 0.54586(7) 0.0245(2) Uani 1.000000 .
S1 S 0.19562(10) 0.76594(6) 0.73176(8) 0.0351(3) Uani 1.000000 .
N1 N 0.0043(3) 0.6305(2) 0.6329(3) 0.0387(9) Uani 1.000000 .
C19 C 0.4706(4) 0.7036(2) 0.5780(3) 0.0254(8) Uani 1.000000 .
C25 C 0.3185(4) 0.6504(2) 0.4171(3) 0.0256(8) Uani 1.000000 .
C14 C 0.2640(3) 0.7887(2) 0.5288(3) 0.0269(8) Uani 1.000000 .
C15 C 0.2698(4) 0.8297(2) 0.4389(3) 0.0313(9) Uani 1.000000 .
H15 H 0.2990(4) 0.8084(2) 0.3789(3) 0.0376(11) Uiso 1.000000 R
C11 C 0.0534(4) 0.6645(3) 0.5614(3) 0.0340(9) Uani 1.000000 .
C13 C 0.2198(4) 0.8204(2) 0.6188(3) 0.0296(9) Uani 1.000000 .
C20 C 0.5095(4) 0.7602(2) 0.6426(3) 0.0316(9) Uani 1.000000 .
H20 H 0.4549(4) 0.7955(2) 0.6643(3) 0.0379(11) Uiso 1.000000 R
C30 C 0.3952(4) 0.6770(2) 0.3409(3) 0.0298(9) Uani 1.000000 .
H30 H 0.4415(4) 0.7186(2) 0.3540(3) 0.0358(11) Uiso 1.000000 R
C26 C 0.2525(4) 0.5868(2) 0.3972(3) 0.0313(9) Uani 1.000000 .
H26 H 0.2016(4) 0.5683(2) 0.4475(3) 0.0375(11) Uiso 1.000000 R
C29 C 0.4033(4) 0.6420(2) 0.2462(3) 0.0339(10) Uani 1.000000 .
H29 H 0.4528(4) 0.6610(2) 0.1953(3) 0.0406(12) Uiso 1.000000 R
C24 C 0.5545(4) 0.6516(2) 0.5462(3) 0.0314(9) Uani 1.000000 .
H24 H 0.5305(4) 0.6135(2) 0.5027(3) 0.0377(11) Uiso 1.000000 R
C1 C 0.2263(4) 0.6029(2) 0.8436(3) 0.0331(9) Uani 1.000000 .
C5 C 0.3299(4) 0.5910(2) 0.7813(3) 0.0310(9) Uani 1.000000 .
C27 C 0.2619(4) 0.5507(3) 0.3030(3) 0.0390(10) Uani 1.000000 .
H27 H 0.2181(4) 0.5080(3) 0.2904(3) 0.0468(12) Uiso 1.000000 R
C18 C 0.1862(4) 0.8941(2) 0.6176(3) 0.0351(10) Uani 1.000000 .
H18 H 0.1597(4) 0.9162(2) 0.6780(3) 0.0421(11) Uiso 1.000000 R
C3 C 0.1797(4) 0.5166(2) 0.7212(3) 0.0314(9) Uani 1.000000 .
C4 C 0.2989(4) 0.5382(2) 0.7035(3) 0.0319(9) Uani 1.000000 .
C16 C 0.2321(4) 0.9026(2) 0.4378(3) 0.0360(10) Uani 1.000000 .
H16 H 0.2342(4) 0.9295(2) 0.3768(3) 0.0432(12) Uiso 1.000000 R
C2 C 0.1339(4) 0.5563(2) 0.8070(3) 0.0336(9) Uani 1.000000 .
C21 C 0.6280(4) 0.7648(3) 0.6749(3) 0.0369(10) Uani 1.000000 .
H21 H 0.6525(4) 0.8030(3) 0.7178(3) 0.0443(12) Uiso 1.000000 R
C23 C 0.6740(4) 0.6560(3) 0.5789(3) 0.0362(10) Uani 1.000000 .
H23 H 0.7291(4) 0.6210(3) 0.5571(3) 0.0435(12) Uiso 1.000000 R
C28 C 0.3374(4) 0.5788(3) 0.2276(3) 0.0408(11) Uani 1.000000 .
H28 H 0.3436(4) 0.5550(3) 0.1643(3) 0.0489(13) Uiso 1.000000 R
C22 C 0.7111(4) 0.7123(3) 0.6436(3) 0.0357(10) Uani 1.000000 .
H22 H 0.7908(4) 0.7151(3) 0.6659(3) 0.0429(12) Uiso 1.000000 R
C17 C 0.1918(4) 0.9348(2) 0.5273(4) 0.0377(10) Uani 1.000000 .
H17 H 0.1684(4) 0.9838(2) 0.5272(4) 0.0452(12) Uiso 1.000000 R
C10 C 0.4526(4) 0.6208(3) 0.8069(4) 0.0420(11) Uani 1.000000 .
H10a H 0.5071(8) 0.6083(17) 0.7526(14) 0.0631(17) Uiso 1.000000 GR
H10b H 0.4483(7) 0.6733(4) 0.814(3) 0.0631(17) Uiso 1.000000 GR
H10c H 0.4807(14) 0.5999(15) 0.8708(15) 0.0631(17) Uiso 1.000000 GR
C9 C 0.3827(4) 0.5004(3) 0.6307(3) 0.0388(11) Uani 1.000000 .
H9a H 0.3499(15) 0.5025(17) 0.5619(5) 0.0583(16) Uiso 1.000000 GR
H9b H 0.4594(10) 0.5246(12) 0.633(2) 0.0583(16) Uiso 1.000000 GR
H9c H 0.392(2) 0.4500(5) 0.6511(16) 0.0583(16) Uiso 1.000000 GR
C12 C 0.0063(4) 0.7008(3) 0.4658(4) 0.0424(11) Uani 1.000000 .
H12a H 0.011(3) 0.7532(3) 0.4738(11) 0.0636(17) Uiso 1.000000 GR
H12b H 0.054(2) 0.6862(16) 0.4079(6) 0.0636(17) Uiso 1.000000 GR
H12c H -0.0758(11) 0.6865(16) 0.4543(16) 0.0636(17) Uiso 1.000000 GR
C6 C 0.2240(5) 0.6497(3) 0.9394(4) 0.0491(13) Uani 1.000000 .
H6a H 0.271(3) 0.6932(11) 0.9286(12) 0.0736(19) Uiso 1.000000 GR
H6b H 0.1425(6) 0.6633(18) 0.9541(18) 0.0736(19) Uiso 1.000000 GR
H6c H 0.257(3) 0.6225(8) 0.9966(8) 0.0736(19) Uiso 1.000000 GR
C8 C 0.1094(5) 0.4597(3) 0.6611(4) 0.0494(13) Uani 1.000000 .
H8a H 0.0256(7) 0.4723(12) 0.661(3) 0.0741(19) Uiso 1.000000 GR
H8b H 0.137(2) 0.4582(15) 0.5913(9) 0.0741(19) Uiso 1.000000 GR
H8c H 0.120(3) 0.4124(5) 0.6926(18) 0.0741(19) Uiso 1.000000 GR
C7 C 0.0122(5) 0.5471(3) 0.8518(4) 0.0522(13) Uani 1.000000 .
H7a H 0.0031(14) 0.5802(16) 0.909(2) 0.078(2) Uiso 1.000000 GR
H7b H -0.0478(5) 0.558(2) 0.8000(10) 0.078(2) Uiso 1.000000 GR
H7c H 0.0027(14) 0.4975(7) 0.875(3) 0.078(2) Uiso 1.000000 GR

loop_
_atom_site_aniso_label
_atom_site_aniso_U_11
_atom_site_aniso_U_22
_atom_site_aniso_U_33
_atom_site_aniso_U_12
_atom_site_aniso_U_13
_atom_site_aniso_U_23
Mo1 0.02710(19) 0.0294(2) 0.02654(19) 0.00372(13) 0.00032(13) 0.00214(13)
P1 0.0264(5) 0.0242(5) 0.0228(5) 0.0012(4) -0.0013(4) -0.0033(4)
S1 0.0476(6) 0.0297(5) 0.0280(5) 0.0058(5) 0.0042(4) -0.0035(4)
N1 0.0253(18) 0.045(2) 0.046(2) 0.0030(17) -0.0025(16) 0.0054(18)
C19 0.032(2) 0.024(2) 0.0194(17) 0.0011(17) -0.0006(15) -0.0026(15)
C25 0.028(2) 0.0218(19) 0.0273(19) 0.0051(16) -0.0048(15) -0.0008(15)
C14 0.0262(19) 0.0228(19) 0.032(2) -0.0012(16) -0.0011(16) -0.0014(16)
C15 0.032(2) 0.033(2) 0.030(2) -0.0013(18) 0.0002(16) -0.0002(17)
C11 0.031(2) 0.035(2) 0.036(2) 0.0027(19) -0.0033(18) -0.0008(19)
C13 0.035(2) 0.023(2) 0.031(2) -0.0012(17) -0.0034(17) -0.0010(17)
C20 0.033(2) 0.036(2) 0.0254(19) -0.0023(19) 0.0029(16) 0.0004(17)
C30 0.032(2) 0.029(2) 0.028(2) 0.0036(18) -0.0039(16) -0.0056(16)
C26 0.035(2) 0.029(2) 0.030(2) 0.0019(18) -0.0048(17) -0.0021(17)
C29 0.038(2) 0.039(2) 0.024(2) 0.005(2) -0.0028(17) -0.0016(17)
C24 0.032(2) 0.034(2) 0.028(2) -0.0001(18) -0.0005(17) -0.0071(17)
C1 0.046(2) 0.031(2) 0.0227(19) 0.007(2) -0.0006(17) 0.0030(17)
C5 0.032(2) 0.030(2) 0.031(2) 0.0070(18) -0.0068(17) -0.0012(17)
C27 0.046(3) 0.034(2) 0.036(2) -0.000(2) -0.009(2) -0.0082(19)
C18 0.043(2) 0.027(2) 0.035(2) -0.0016(19) 0.0027(19) -0.0073(18)
C3 0.045(2) 0.0202(19) 0.028(2) -0.0016(18) -0.0015(18) 0.0110(16)
C4 0.038(2) 0.030(2) 0.027(2) 0.0090(19) -0.0017(17) 0.0055(17)
C16 0.039(2) 0.030(2) 0.039(2) -0.0022(19) -0.0005(19) 0.0100(19)
C2 0.035(2) 0.035(2) 0.031(2) 0.0013(19) 0.0010(17) 0.0082(18)
C21 0.038(2) 0.047(3) 0.026(2) -0.009(2) -0.0046(17) -0.0042(19)
C23 0.034(2) 0.042(3) 0.033(2) 0.009(2) 0.0004(18) 0.0015(19)
C28 0.048(3) 0.047(3) 0.027(2) 0.009(2) -0.0049(19) -0.010(2)
C22 0.030(2) 0.048(3) 0.029(2) -0.002(2) -0.0010(17) 0.0011(19)
C17 0.040(2) 0.022(2) 0.050(3) -0.0015(19) -0.001(2) -0.0024(19)
C10 0.037(2) 0.056(3) 0.033(2) -0.002(2) -0.0069(19) 0.007(2)
C9 0.046(3) 0.038(3) 0.033(2) 0.014(2) 0.0039(19) -0.0008(19)
C12 0.035(2) 0.050(3) 0.043(3) -0.000(2) -0.0084(19) 0.010(2)
C6 0.065(3) 0.054(3) 0.028(2) 0.001(3) 0.004(2) -0.001(2)
C8 0.061(3) 0.036(3) 0.051(3) -0.010(2) -0.008(2) -0.001(2)
C7 0.043(3) 0.063(4) 0.051(3) 0.001(3) 0.008(2) 0.012(3)

loop_
_atom_type_symbol
_atom_type_scat_dispersion_real
_atom_type_scat_dispersion_imag
_atom_type_scat_Cromer_Mann_a1
_atom_type_scat_Cromer_Mann_a2
_atom_type_scat_Cromer_Mann_a3
_atom_type_scat_Cromer_Mann_a4
_atom_type_scat_Cromer_Mann_b1
_atom_type_scat_Cromer_Mann_b2
_atom_type_scat_Cromer_Mann_b3
_atom_type_scat_Cromer_Mann_b4
_atom_type_scat_Cromer_Mann_c
_atom_type_scat_source
_atom_type_scat_dispersion_source
C 0.01920 0.00962 2.31000 1.02000 1.58860 0.86500 20.84390 10.20750 0.56870 51.65120 0.215599998832 'International Tables Volume C Table 6.1.1.4 (pp. 500-502)' 'Henke, Gullikson and Davis, At. Data and Nucl. Data Tables, 1993, 54, 2'
H 0.00000 0.00000 0.49300 0.32291 0.14019 0.04081 10.51090 26.12570 3.14236 57.79970 0.0030380000826 'International Tables Volume C Table 6.1.1.4 (pp. 500-502)' 'Henke, Gullikson and Davis, At. Data and Nucl. Data Tables, 1993, 54, 2'
Mo -0.02879 2.75323 3.70250 17.23560 12.88760 3.74290 0.27720 1.09580 11.00400 61.65840 4.38749980927 'International Tables Volume C Table 6.1.1.4 (pp. 500-502)' 'Henke, Gullikson and Davis, At. Data and Nucl. Data Tables, 1993, 54, 2'
N 0.03256 0.01839 12.21260 3.13220 2.01250 1.16630 0.00570 9.89330 28.99750 0.58260 -11.5290002823 'International Tables Volume C Table 6.1.1.4 (pp. 500-502)' 'Henke, Gullikson and Davis, At. Data and Nucl. Data Tables, 1993, 54, 2'
P 0.30360 0.43703 6.43450 4.17910 1.78000 1.49080 1.90670 27.15700 0.52600 68.16450 1.11489999294 'International Tables Volume C Table 6.1.1.4 (pp. 500-502)' 'Henke, Gullikson and Davis, At. Data and Nucl. Data Tables, 1993, 54, 2'
S 0.33537 0.55136 6.90530 5.20340 1.43790 1.58630 1.46790 22.21510 0.25360 56.17200 0.866900026798 'International Tables Volume C Table 6.1.1.4 (pp. 500-502)' 'Henke, Gullikson and Davis, At. Data and Nucl. Data Tables, 1993, 54, 2'

loop_
_geom_angle_atom_site_label_1
_geom_angle_atom_site_label_2
_geom_angle_atom_site_label_3
_geom_angle
S1 Mo1 P1 79.13(4)
N1 Mo1 P1 116.55(11)
N1 Mo1 S1 104.48(12)
C11 Mo1 P1 81.27(13)
C11 Mo1 S1 94.88(13)
C11 Mo1 N1 35.51(17)
C1 Mo1 P1 129.25(12)
C1 Mo1 S1 88.76(11)
C1 Mo1 N1 114.20(16)
C1 Mo1 C11 149.27(17)
C5 Mo1 P1 97.63(11)
C5 Mo1 S1 97.98(11)
C5 Mo1 N1 141.79(16)
C5 Mo1 C11 166.65(16)
C5 Mo1 C1 35.27(15)
C3 Mo1 P1 123.59(11)
C3 Mo1 S1 146.31(10)
C3 Mo1 N1 87.81(16)
C3 Mo1 C11 111.81(17)
C3 Mo1 C1 57.77(15)
C3 Mo1 C5 57.73(15)
C4 Mo1 P1 94.64(11)
C4 Mo1 S1 132.36(11)
C4 Mo1 N1 119.90(16)
C4 Mo1 C11 131.18(16)
C4 Mo1 C1 58.93(14)
C4 Mo1 C5 35.48(14)
C4 Mo1 C3 34.70(15)
C2 Mo1 P1 152.53(11)
C2 Mo1 S1 114.03(11)
C2 Mo1 N1 84.60(15)
C2 Mo1 C11 119.37(17)
C2 Mo1 C1 34.50(16)
C2 Mo1 C5 57.90(15)
C2 Mo1 C3 34.84(15)
C2 Mo1 C4 58.40(15)
C19 P1 Mo1 118.45(12)
C25 P1 Mo1 120.28(13)
C25 P1 C19 100.72(17)
C14 P1 Mo1 106.40(13)
C14 P1 C19 101.16(18)
C14 P1 C25 107.96(18)
C13 S1 Mo1 106.11(14)
C11 N1 Mo1 73.2(3)
C20 C19 P1 120.5(3)
C24 C19 P1 120.9(3)
C24 C19 C20 118.3(4)
C30 C25 P1 122.2(3)
C26 C25 P1 118.8(3)
C26 C25 C30 118.8(4)
C15 C14 P1 126.9(3)
C13 C14 P1 113.1(3)
C13 C14 C15 120.0(4)
H15 C15 C14 119.8(2)
C16 C15 C14 120.4(4)
C16 C15 H15 119.8(3)
N1 C11 Mo1 71.3(3)
C12 C11 Mo1 155.0(4)
C12 C11 N1 133.1(4)
C14 C13 S1 120.7(3)
C18 C13 S1 120.0(3)
C18 C13 C14 119.1(4)
H20 C20 C19 119.5(2)
C21 C20 C19 121.0(4)
C21 C20 H20 119.5(3)
H30 C30 C25 119.6(2)
C29 C30 C25 120.8(4)
C29 C30 H30 119.6(3)
H26 C26 C25 119.7(2)
C27 C26 C25 120.7(4)
C27 C26 H26 119.7(3)
H29 C29 C30 120.1(3)
C28 C29 C30 119.8(4)
C28 C29 H29 120.1(3)
H24 C24 C19 119.6(2)
C23 C24 C19 120.7(4)
C23 C24 H24 119.6(3)
C5 C1 Mo1 72.0(2)
C2 C1 Mo1 73.7(2)
C2 C1 C5 107.9(4)
C6 C1 Mo1 126.1(3)
C6 C1 C5 124.9(4)
C6 C1 C2 126.7(4)
C1 C5 Mo1 72.7(2)
C4 C5 Mo1 71.7(2)
C4 C5 C1 108.0(4)
C10 C5 Mo1 128.5(3)
C10 C5 C1 123.9(4)
C10 C5 C4 127.4(4)
H27 C27 C26 120.2(3)
C28 C27 C26 119.5(4)
C28 C27 H27 120.2(3)
H18 C18 C13 119.7(2)
C17 C18 C13 120.7(4)
C17 C18 H18 119.7(3)
C4 C3 Mo1 71.6(2)
C2 C3 Mo1 73.3(2)
C2 C3 C4 109.3(4)
C8 C3 Mo1 122.1(3)
C8 C3 C4 126.4(4)
C8 C3 C2 124.3(4)
C5 C4 Mo1 72.8(2)
C3 C4 Mo1 73.7(2)
C3 C4 C5 107.1(4)
C9 C4 Mo1 128.4(3)
C9 C4 C5 127.1(4)
C9 C4 C3 124.7(4)
H16 C16 C15 120.1(3)
C17 C16 C15 119.8(4)
C17 C16 H16 120.1(3)
C1 C2 Mo1 71.8(2)
C3 C2 Mo1 71.8(2)
C3 C2 C1 107.6(4)
C7 C2 Mo1 123.9(3)
C7 C2 C1 126.8(4)
C7 C2 C3 125.5(4)
H21 C21 C20 119.8(3)
C22 C21 C20 120.4(4)
C22 C21 H21 119.8(3)
H23 C23 C24 119.9(3)
C22 C23 C24 120.3(4)
C22 C23 H23 119.9(3)
C27 C28 C29 120.4(4)
H28 C28 C29 119.8(3)
H28 C28 C27 119.8(3)
C23 C22 C21 119.3(4)
H22 C22 C21 120.4(3)
H22 C22 C23 120.4(3)
C16 C17 C18 120.0(4)
H17 C17 C18 120.0(3)
H17 C17 C16 120.0(3)
H10a C10 C5 109.5
H10b C10 C5 109.5
H10b C10 H10a 109.5
H10c C10 C5 109.5
H10c C10 H10a 109.5
H10c C10 H10b 109.5
H9a C9 C4 109.5
H9b C9 C4 109.5
H9b C9 H9a 109.5
H9c C9 C4 109.5
H9c C9 H9a 109.5
H9c C9 H9b 109.5
H12a C12 C11 109.5
H12b C12 C11 109.5
H12b C12 H12a 109.5
H12c C12 C11 109.5
H12c C12 H12a 109.5
H12c C12 H12b 109.5
H6a C6 C1 109.5
H6b C6 C1 109.5
H6b C6 H6a 109.5
H6c C6 C1 109.5
H6c C6 H6a 109.5
H6c C6 H6b 109.5
H8a C8 C3 109.5
H8b C8 C3 109.5
H8b C8 H8a 109.5
H8c C8 C3 109.5
H8c C8 H8a 109.5
H8c C8 H8b 109.5
H7a C7 C2 109.5
H7b C7 C2 109.5
H7b C7 H7a 109.5
H7c C7 C2 109.5
H7c C7 H7a 109.5
H7c C7 H7b 109.5

loop_
_geom_bond_atom_site_label_1
_geom_bond_atom_site_label_2
_geom_bond_distance
Mo1 P1 2.3916(10)
Mo1 S1 2.3779(11)
Mo1 N1 2.029(4)
Mo1 C11 2.051(4)
Mo1 C1 2.365(4)
Mo1 C5 2.355(4)
Mo1 C3 2.369(4)
Mo1 C4 2.342(4)
Mo1 C2 2.388(4)
P1 C19 1.845(4)
P1 C25 1.841(4)
P1 C14 1.829(4)
S1 C13 1.789(4)
N1 C11 1.244(6)
C19 C20 1.394(6)
C19 C24 1.395(6)
C25 C30 1.397(6)
C25 C26 1.394(6)
C14 C15 1.383(6)
C14 C13 1.395(6)
C15 H15 0.9300
C15 C16 1.391(6)
C11 C12 1.493(6)
C13 C18 1.391(6)
C20 H20 0.9300
C20 C21 1.381(6)
C30 H30 0.9300
C30 C29 1.385(6)
C26 H26 0.9300
C26 C27 1.390(6)
C29 H29 0.9300
C29 C28 1.383(7)
C24 H24 0.9300
C24 C23 1.393(6)
C1 C5 1.430(6)
C1 C2 1.410(6)
C1 C6 1.505(6)
C5 C4 1.431(6)
C5 C10 1.502(6)
C27 H27 0.9300
C27 C28 1.392(7)
C18 H18 0.9300
C18 C17 1.385(6)
C3 C4 1.405(6)
C3 C2 1.424(6)
C3 C8 1.508(6)
C4 C9 1.499(6)
C16 H16 0.9300
C16 C17 1.377(7)
C2 C7 1.489(7)
C21 H21 0.9300
C21 C22 1.392(7)
C23 H23 0.9300
C23 C22 1.383(6)
C28 H28 0.9300
C22 H22 0.9300
C17 H17 0.9300
C10 H10a 0.9600
C10 H10b 0.9600
C10 H10c 0.9600
C9 H9a 0.9600
C9 H9b 0.9600
C9 H9c 0.9600
C12 H12a 0.9600
C12 H12b 0.9600
C12 H12c 0.9600
C6 H6a 0.9600
C6 H6b 0.9600
C6 H6c 0.9600
C8 H8a 0.9600
C8 H8b 0.9600
C8 H8c 0.9600
C7 H7a 0.9600
C7 H7b 0.9600
C7 H7c 0.9600
